data_4343088
loop_
_publ_author_name
'Poupon, Morgane'
'Barrier, Nicolas'
'Petit, Sebastien'
'Clevers, Simon'
'Dupray, Valerie'

_publ_section_title
;
 Hydrothermal Synthesis and Dehydration of CaTeO3(H2O): An Original Route
 to Generate New CaTeO3 Polymorphs.
;
_journal_issue 12
_journal_name_full 'Inorganic chemistry'
_journal_page_first 5660
_journal_page_last 5670
_journal_paper_doi 10.1021/acs.inorgchem.5b00037
_journal_volume 54
_journal_year 2015
_chemical_formula_moiety 'O3 Te, O, Ca'
_chemical_formula_sum 'Ca O4 Te'
_chemical_formula_weight 231.7
_chemical_name_systematic ' ?'
_space_group_IT_number 33
_symmetry_cell_setting orthorhombic
_symmetry_Int_Tables_number 33
_symmetry_space_group_name_Hall 'P -2n 2a'
_symmetry_space_group_name_H-M 'P 21 c n'
_cell_angle_alpha 90
_cell_angle_beta 90
_cell_angle_gamma 90
_cell_formula_units_Z 8
_cell_length_a 14.78549(4)
_cell_length_b 6.79194(3)
_cell_length_c 8.06261(3)
_cell_measurement_temperature 293
_cell_volume 809.665(5)
_diffrn_ambient_temperature 293
_diffrn_detector 'Bruker LynxEye'
_diffrn_detector_type PSD
_diffrn_measurement_device_type 'Bruker D8 advance vario 1'
_diffrn_radiation_monochromator 1.5406
_diffrn_radiation_probe x-ray
_diffrn_radiation_type 'Cu K\a1'
_diffrn_radiation_wavelength 1.5406
_diffrn_source 'sealed X-ray tube'
_diffrn_source_target Cu
_diffrn_source_type X-ray
_exptl_absorpt_coefficient_mu 67.545
_exptl_crystal_density_diffrn 3.8011
_exptl_crystal_F_000 832
_pd_char_colour white
_pd_char_particle_morphology plate-like
_pd_instr_location ' ?'
_pd_meas_2theta_range_inc 0.009
_pd_meas_2theta_range_max 139.991
_pd_meas_2theta_range_min 5.000
_pd_meas_number_of_points 15000
_pd_meas_scan_method cont
_pd_prep_temperature 293
_pd_proc_2theta_range_inc 0.009
_pd_proc_2theta_range_max 139.991
_pd_proc_2theta_range_min 5
_pd_proc_ls_background_function '15 Legendre polynoms'
_pd_proc_ls_pref_orient_corr 'March & Dollase'
_pd_proc_ls_profile_function Pseudo-Voigt
_pd_proc_ls_prof_R_factor 0.0680
_pd_proc_ls_prof_wR_expected 0.0567
_pd_proc_ls_prof_wR_factor 0.0961
_pd_spec_mounting ' packed powder pellet'
_pd_spec_mount_mode reflection
_pd_spec_shape flat_sheet
_pd_spec_size_axial 16
_pd_spec_size_equat 16
_pd_spec_size_thick 1
_refine_diff_density_max 1.25
_refine_diff_density_min -1.25
_refine_ls_goodness_of_fit_all 1.70
_refine_ls_number_constraints 9
_refine_ls_number_parameters 66
_refine_ls_number_restraints 0
_refine_ls_R_factor_all 0.0375
_refine_ls_R_factor_gt 0.0366
_refine_ls_shift/su_max 0.0308
_refine_ls_shift/su_mean 0.0038
_refine_ls_weighting_scheme sigma
_refine_ls_wR_factor_all 0.0432
_refine_ls_wR_factor_gt 0.0430
_cod_data_source_file ic5b00037_si_002.cif
_cod_data_source_block I
_cod_depositor_comments
;
The following automatic conversions were performed:

'_diffrn_radiation_probe' value 'X-ray' changed to 'x-ray' according
to
/usr/data/users/saulius/crontab/automatic-downloads/rss-feeds/ACS/lib/dictionaries/cif_core.dic
dictionary named 'cif_core.dic' version 2.4.2 from 2011-04-26.

Automatic conversion script
Id: cif_fix_values 3271 2015-04-21 07:52:19Z andrius 

 Adding full bibliography for 4343088--4343089.cif.
;
_cod_original_cell_volume 809.665(6)
_cod_original_formula_sum 'Ca1 O4 Te1'
_cod_database_code 4343088

loop_
_space_group_symop_id
_space_group_symop_operation_xyz
1 x,y,z
2 x+1/2,-y,-z
3 x+1/2,y+1/2,-z+1/2
4 x,-y+1/2,z+1/2

loop_
_atom_site_label
_atom_site_type_symbol
_atom_site_fract_x
_atom_site_fract_y
_atom_site_fract_z
_atom_site_adp_type
_atom_site_U_iso_or_equiv
_atom_site_site_symmetry_multiplicity
_atom_site_occupancy
_atom_site_calc_flag
Ca1 Ca 0.0644(2) 0.6313(8) 0.9531(6) Uiso 0.0073(11) 4 1 d
Ca2 Ca 0.1540(3) 0.1291(7) 0.8304(6) Uiso 0.0057(10) 4 1 d
Te1 Te 0.24723(9) 0.6555(3) 0.71323(16) Uiso 0.0057(4) 4 1 d
Te2 Te 0.462793 0.6594(3) 0.43016(17) Uiso 0.0038(3) 4 1 d
O1 O 0.1969(7) 0.464(2) 0.8546(18) Uiso 0.0068(12) 4 1 d
O2 O 0.1476(9) 0.815(2) 0.7087(15) Uiso 0.0068(12) 4 1 d
O3 O 0.2324(8) 0.5436(19) 0.4993(19) Uiso 0.0068(12) 4 1 d
O4 O 0.5090(7) 0.4525(19) 0.559(2) Uiso 0.0068(12) 4 1 d
O5 O 0.5730(9) 0.810(2) 0.4275(17) Uiso 0.0068(12) 4 1 d
O6 O 0.4694(7) 0.5131(18) 0.2186(16) Uiso 0.0068(12) 4 1 d
Ow1 O 0.2870(8) 0.112(2) 0.6490(18) Uiso 0.0068(12) 4 1 d
Ow2 O 0.4342(8) 0.108(2) 0.3615(17) Uiso 0.0068(12) 4 1 d

loop_
_atom_type_symbol
_atom_type_scat_dispersion_real
_atom_type_scat_dispersion_imag
_atom_type_scat_source
Ca 0.3662 1.2919 'International Tables Vol C tables 4.2.6.8 and 6.1.1.1'
O 0.0516 0.0335 'International Tables Vol C tables 4.2.6.8 and 6.1.1.1'
Te -0.1505 6.4074 'International Tables Vol C tables 4.2.6.8 and 6.1.1.1'

loop_
_geom_angle_atom_site_label_1
_geom_angle_atom_site_label_2
_geom_angle_atom_site_label_3
_geom_angle_site_symmetry_1
_geom_angle_site_symmetry_3
_geom_angle
O1 Ca1 O2 . . 66.2(5)
O1 Ca1 O2 . 4_565 86.5(5)
O1 Ca1 O4 . 3_456 135.8(5)
O1 Ca1 O5 . 3_446 70.0(5)
O1 Ca1 O6 . 2_466 95.8(5)
O1 Ca1 Ow2 . 3_456 144.6(5)
O2 Ca1 O2 . 4_565 109.1(5)
O2 Ca1 O4 . 3_456 72.0(5)
O2 Ca1 O5 . 3_446 135.1(5)
O2 Ca1 O6 . 2_466 92.2(5)
O2 Ca1 Ow2 . 3_456 148.8(5)
O2 Ca1 O4 4_565 3_456 94.1(5)
O2 Ca1 O5 4_565 3_446 76.6(5)
O2 Ca1 O6 4_565 2_466 157.4(5)
O2 Ca1 Ow2 4_565 3_456 83.7(5)
O4 Ca1 O5 3_456 3_446 152.8(5)
O4 Ca1 O6 3_456 2_466 99.6(5)
O4 Ca1 Ow2 3_456 3_456 79.0(5)
O5 Ca1 O6 3_446 2_466 83.1(5)
O5 Ca1 Ow2 3_446 3_456 74.7(5)
O6 Ca1 Ow2 2_466 3_456 81.5(5)
O1 Ca2 O2 . 1_545 156.4(5)
O1 Ca2 O3 . 4_555 109.2(5)
O1 Ca2 O4 . 3_446 129.2(4)
O1 Ca2 O5 . 2_466 92.2(5)
O1 Ca2 O5 . 3_446 66.9(5)
O1 Ca2 Ow1 . . 83.1(5)
O2 Ca2 O3 1_545 4_555 77.9(5)
O2 Ca2 O4 1_545 3_446 72.1(5)
O2 Ca2 O5 1_545 2_466 77.2(5)
O2 Ca2 O5 1_545 3_446 136.4(5)
O2 Ca2 Ow1 1_545 . 74.9(5)
O3 Ca2 O4 4_555 3_446 88.6(5)
O3 Ca2 O5 4_555 2_466 154.6(6)
O3 Ca2 O5 4_555 3_446 91.8(5)
O3 Ca2 Ow1 4_555 . 85.3(5)
O4 Ca2 O5 3_446 2_466 88.1(5)
O4 Ca2 O5 3_446 3_446 65.3(5)
O4 Ca2 Ow1 3_446 . 147.1(5)
O5 Ca2 O5 2_466 3_446 109.6(5)
O5 Ca2 Ow1 2_466 . 83.9(5)
O5 Ca2 Ow1 3_446 . 147.1(5)
O1 Te1 O2 . . 95.9(5)
O1 Te1 O3 . . 103.2(6)
O2 Te1 O3 . . 97.3(5)
O4 Te2 O5 . . 95.5(5)
O4 Te2 O6 . . 94.7(6)
O5 Te2 O6 . . 102.5(5)
Ca1 O1 Ca2 . . 105.3(4)
Ca1 O1 Te1 . . 101.3(6)
Ca1 O1 O2 . . 61.0(4)
Ca1 O1 O3 . . 112.2(5)
Ca1 O1 O5 . 3_446 54.8(4)
Ca1 O1 Ow1 . 4_555 101.3(6)
Ca2 O1 Te1 . . 136.0(7)
Ca2 O1 O2 . . 136.4(6)
Ca2 O1 O3 . . 98.2(5)
Ca2 O1 O5 . 3_446 60.6(4)
Ca2 O1 Ow1 . 4_555 91.2(6)
Te1 O1 O2 . . 41.3(4)
Te1 O1 O3 . . 38.6(4)
Te1 O1 O5 . 3_446 156.1(7)
Te1 O1 Ow1 . 4_555 117.2(6)
O2 O1 O3 . . 58.4(5)
O2 O1 O5 . 3_446 115.2(6)
O2 O1 Ow1 . 4_555 130.8(7)
O3 O1 O5 . 3_446 143.8(6)
O3 O1 Ow1 . 4_555 141.0(5)
O5 O1 Ow1 3_446 4_555 72.6(5)
Ca1 O2 Ca1 . 4_564 118.0(5)
Ca1 O2 Ca2 . 1_565 97.8(5)
Ca1 O2 Te1 . . 94.6(6)
Ca1 O2 O1 . . 52.8(4)
Ca1 O2 O3 . . 110.4(6)
Ca1 O2 O3 . 4_565 75.4(4)
Ca1 O2 O4 . 3_456 49.2(4)
Ca1 O2 O5 . 2_476 120.5(5)
Ca1 O2 Ow1 . 1_565 141.1(6)
Ca1 O2 Ca2 4_564 1_565 103.8(6)
Ca1 O2 Te1 4_564 . 120.9(6)
Ca1 O2 O1 4_564 . 128.7(7)
Ca1 O2 O3 4_564 . 79.2(5)
Ca1 O2 O3 4_564 4_565 151.4(7)
Ca1 O2 O4 4_564 3_456 98.1(5)
Ca1 O2 O5 4_564 2_476 51.1(4)
Ca1 O2 Ow1 4_564 1_565 96.5(5)
Ca2 O2 Te1 1_565 . 119.8(6)
Ca2 O2 O1 1_565 . 126.6(6)
Ca2 O2 O3 1_565 . 146.3(6)
Ca2 O2 O3 1_565 4_565 47.7(4)
Ca2 O2 O4 1_565 3_456 58.1(4)
Ca2 O2 O5 1_565 2_476 52.7(4)
Ca2 O2 Ow1 1_565 1_565 54.1(4)
Te1 O2 O1 . . 42.8(4)
Te1 O2 O3 . . 42.3(4)
Te1 O2 O3 . 4_565 80.0(5)
Te1 O2 O4 . 3_456 137.7(7)
Te1 O2 O5 . 2_476 144.1(7)
Te1 O2 Ow1 . 1_565 81.0(5)
O1 O2 O3 . . 64.4(5)
O1 O2 O3 . 4_565 79.8(5)
O1 O2 O4 . 3_456 100.8(6)
O1 O2 O5 . 2_476 173.1(6)
O1 O2 Ow1 . 1_565 118.7(6)
O3 O2 O3 . 4_565 121.7(6)
O3 O2 O4 . 3_456 155.5(7)
O3 O2 O5 . 2_476 120.4(6)
O3 O2 Ow1 . 1_565 92.2(5)
O3 O2 O4 4_565 3_456 70.8(5)
O3 O2 O5 4_565 2_476 100.3(6)
O3 O2 Ow1 4_565 1_565 65.7(5)
O4 O2 O5 3_456 2_476 72.9(5)
O4 O2 Ow1 3_456 1_565 112.3(6)
O5 O2 Ow1 2_476 1_565 67.1(5)
Ca2 O3 Te1 4_554 . 149.4(7)
Ca2 O3 O1 4_554 . 114.8(6)
Ca2 O3 O2 4_554 . 120.2(6)
Ca2 O3 O2 4_554 4_564 54.4(5)
Te1 O3 O1 . . 38.2(4)
Te1 O3 O2 . . 40.4(4)
Te1 O3 O2 . 4_564 132.0(7)
O1 O3 O2 . . 57.1(5)
O1 O3 O2 . 4_564 141.7(6)
O2 O3 O2 . 4_564 94.4(5)
Ca1 O4 Ca2 3_546 3_556 98.9(4)
Ca1 O4 Te2 3_546 . 143.8(8)
Ca1 O4 O2 3_546 3_546 58.8(4)
Ca1 O4 O5 3_546 . 132.4(6)
Ca1 O4 O6 3_546 . 99.7(6)
Ca1 O4 Ow2 3_546 4_555 92.2(6)
Ca2 O4 Te2 3_556 . 98.3(5)
Ca2 O4 O2 3_556 3_546 49.7(4)
Ca2 O4 O5 3_556 . 57.1(4)
Ca2 O4 O6 3_556 . 115.7(5)
Ca2 O4 Ow2 3_556 4_555 95.5(6)
Te2 O4 O2 . 3_546 147.9(6)
Te2 O4 O5 . . 42.9(4)
Te2 O4 O6 . . 44.0(4)
Te2 O4 Ow2 . 4_555 117.5(6)
O2 O4 O5 3_546 . 106.3(5)
O2 O4 O6 3_546 . 144.1(6)
O2 O4 Ow2 3_546 4_555 70.2(5)
O5 O4 O6 . . 65.2(5)
O5 O4 Ow2 . 4_555 127.3(7)
O6 O4 Ow2 . 4_555 144.0(5)
Ca1 O5 Ca2 3_556 2_566 102.4(6)
Ca1 O5 Ca2 3_556 3_556 98.9(5)
Ca1 O5 Te2 3_556 . 115.9(6)
Ca1 O5 O1 3_556 3_556 55.2(4)
Ca1 O5 O2 3_556 2_576 52.3(4)
Ca1 O5 O4 3_556 . 128.3(6)
Ca1 O5 Ow2 3_556 1_565 53.5(4)
Ca2 O5 Ca2 2_566 3_556 119.7(5)
Ca2 O5 Te2 2_566 . 121.1(7)
Ca2 O5 O1 2_566 3_556 98.8(5)
Ca2 O5 O2 2_566 2_576 50.1(4)
Ca2 O5 O4 2_566 . 129.3(7)
Ca2 O5 Ow2 2_566 1_565 94.1(5)
Ca2 O5 Te2 3_556 . 97.5(6)
Ca2 O5 O1 3_556 3_556 52.6(4)
Ca2 O5 O2 3_556 2_576 120.7(6)
Ca2 O5 O4 3_556 . 57.6(4)
Ca2 O5 Ow2 3_556 1_565 141.8(6)
Te2 O5 O1 . 3_556 139.5(7)
Te2 O5 O2 . 2_576 140.4(7)
Te2 O5 O4 . . 41.6(4)
Te2 O5 Ow2 . 1_565 77.0(5)
O1 O5 O2 3_556 2_576 70.4(5)
O1 O5 O4 3_556 . 108.2(6)
O1 O5 Ow2 3_556 1_565 108.7(6)
O2 O5 O4 2_576 . 178.0(6)
O2 O5 Ow2 2_576 1_565 66.6(5)
O4 O5 Ow2 . 1_565 115.4(5)
Ca1 O6 Te2 2_566 . 142.9(6)
Ca1 O6 O4 2_566 . 114.3(5)
Ca1 O6 Ow1 2_566 4_554 110.1(6)
Te2 O6 O4 . . 41.2(4)
Te2 O6 Ow1 . 4_554 105.7(5)
O4 O6 Ow1 . 4_554 109.8(5)
Ca2 Ow1 O1 . 4_554 97.7(5)
Ca2 Ow1 O2 . 1_545 50.9(4)
Ca2 Ow1 O6 . 4_555 130.4(6)
O1 Ow1 O2 4_554 1_545 71.0(5)
O1 Ow1 O6 4_554 4_555 124.2(6)
O2 Ow1 O6 1_545 4_555 115.1(6)
Ca1 Ow2 O4 3_546 4_554 103.8(5)
Ca1 Ow2 O5 3_546 1_545 51.8(4)
O4 Ow2 O5 4_554 1_545 76.9(5)

loop_
_geom_bond_atom_site_label_1
_geom_bond_atom_site_label_2
_geom_bond_site_symmetry_2
_geom_bond_distance
Ca1 O1 . 2.400(12)
Ca1 O2 . 2.636(14)
Ca1 O2 4_565 2.427(13)
Ca1 O4 3_456 2.332(14)
Ca1 O5 3_446 2.388(16)
Ca1 O6 2_466 2.204(13)
Ca1 Ow2 3_456 2.443(13)
Ca2 O1 . 2.369(15)
Ca2 O2 1_545 2.349(15)
Ca2 O3 4_555 2.139(14)
Ca2 O4 3_446 2.614(12)
Ca2 O5 2_466 2.435(14)
Ca2 O5 3_446 2.599(15)
Ca2 Ow1 . 2.454(13)
Te1 O1 . 1.883(14)
Te1 O2 . 1.830(14)
Te1 O3 . 1.897(15)
Te2 O4 . 1.875(14)
Te2 O5 . 1.924(14)
Te2 O6 . 1.976(13)
O1 O2 . 2.76(2)
O1 O3 . 2.96(2)
O1 O5 3_446 2.745(19)
O1 Ow1 4_555 2.770(19)
O2 O3 . 2.797(19)
O2 O3 4_565 2.826(19)
O2 O4 3_456 2.930(18)
O2 O5 2_476 2.98(2)
O2 Ow1 1_565 2.923(19)
O4 O5 . 2.81(2)
O4 O6 . 2.83(2)
O4 Ow2 4_555 2.71(2)
O5 Ow2 1_565 2.930(19)
O6 Ow1 4_554 2.882(16)
